data_7116742
loop_
_publ_author_name
'R. Gautam'
'E. A. Akam'
'A. V. Astashkin'
'J. J. Loughrey'
'E. Tomat'

_publ_section_title
;
 Sirtuin inhibitor sirtinol is an intracellular iron chelator
;
_journal_name_full Chem.Commun.
_journal_page_first 5104
_journal_paper_doi 10.1039/C5cc00829H
_journal_volume 51
_journal_year 2015
_chemical_absolute_configuration ad
_chemical_formula_moiety 'C26 H21 Fe N4 O8, 1.5(C4 H8 O)'
_chemical_formula_sum 'C32 H33 Fe N4 O9.5'
_chemical_formula_weight 681.47
_chemical_name_common Iron(III)
_chemical_name_systematic
'Iron(III) 2-[(2-Hydroxynaphthalen-1-ylmethylene)amino]-N-(1-phenethyl)benzamide  tetrahydrofuran solvate'
_space_group_crystal_system monoclinic
_space_group_IT_number 4
_space_group_name_Hall 'P 2yb'
_space_group_name_H-M_alt 'P 1 21 1'
_symmetry_space_group_name_Hall 'P 2yb'
_symmetry_space_group_name_H-M 'P 1 21 1'
_atom_sites_solution_hydrogens geom
_atom_sites_solution_primary iterative
_atom_sites_solution_secondary difmap
_audit_creation_date 2014-11-25
_audit_creation_method SHEXL-97
_audit_update_record
;
2014-11-26 deposited with the CCDC.
2015-02-19 downloaded from the CCDC.
;
_cell_angle_alpha 90.00
_cell_angle_beta 97.616(2)
_cell_angle_gamma 90.00
_cell_formula_units_Z 4
_cell_length_a 8.4996(3)
_cell_length_b 14.4218(7)
_cell_length_c 26.0595(11)
_cell_measurement_reflns_used 6571
_cell_measurement_temperature 150(2)
_cell_measurement_theta_max 24.50
_cell_measurement_theta_min 2.44
_cell_volume 3166.2(2)
_computing_cell_refinement 'SAINT v8.34A (Bruker, 2013)'
_computing_data_collection 'APEX2 (Bruker, 2013)'
_computing_data_reduction 'SAINT v8.34A (Bruker, 2013)'
_computing_molecular_graphics 'Olex2 (Dolomanov et al., 2009)'
_computing_publication_material 'Local program'
_computing_structure_refinement 'ShelXL (Sheldrick, 2008)'
_computing_structure_solution
;
Superflip (Palatinus & Chapuis, 2007;Palatinus & van der Lee, 2008;
Palatinus et al., 2012)
;
_diffrn_ambient_temperature 150(2)
_diffrn_measured_fraction_theta_full 0.991
_diffrn_measured_fraction_theta_max 0.990
_diffrn_measurement_device_type 'Bruker APEX-II CCD'
_diffrn_measurement_method '\f and \w scans'
_diffrn_radiation_monochromator graphite
_diffrn_radiation_type MoK\a
_diffrn_radiation_wavelength 0.71073
_diffrn_reflns_av_R_equivalents 0.0353
_diffrn_reflns_av_unetI/netI 0.0646
_diffrn_reflns_limit_h_max 9
_diffrn_reflns_limit_h_min -10
_diffrn_reflns_limit_k_max 14
_diffrn_reflns_limit_k_min -17
_diffrn_reflns_limit_l_max 27
_diffrn_reflns_limit_l_min -32
_diffrn_reflns_number 23819
_diffrn_reflns_theta_full 26.12
_diffrn_reflns_theta_max 26.12
_diffrn_reflns_theta_min 1.62
_diffrn_source 'fine-focus sealed tube'
_diffrn_standards_number 0
_exptl_absorpt_coefficient_mu 0.539
_exptl_absorpt_correction_T_max 0.9736
_exptl_absorpt_correction_T_min 0.9481
_exptl_absorpt_correction_type multi-scan
_exptl_absorpt_process_details
;
SADABS-2012/1 (Bruker,2012) was used for absorption correction. 
;
_exptl_crystal_colour 'dark brown'
_exptl_crystal_density_diffrn 1.430
_exptl_crystal_density_method 'not measured'
_exptl_crystal_description fragment
_exptl_crystal_F_000 1420
_exptl_crystal_recrystallization_method 'Re-crystallisation from solvent: Dichloromethane, pentane'
_exptl_crystal_size_max 0.1
_exptl_crystal_size_mid 0.05
_exptl_crystal_size_min 0.05
_refine_diff_density_max 0.538
_refine_diff_density_min -0.383
_refine_diff_density_rms 0.057
_refine_ls_abs_structure_details 'Flack H D (1983), Acta Cryst. A39, 876-881'
_refine_ls_abs_structure_Flack 0.006(12)
_refine_ls_extinction_method none
_refine_ls_goodness_of_fit_ref 1.017
_refine_ls_hydrogen_treatment constr
_refine_ls_matrix_type full
_refine_ls_number_parameters 840
_refine_ls_number_reflns 10735
_refine_ls_number_restraints 15
_refine_ls_restrained_S_all 1.020
_refine_ls_R_factor_all 0.0670
_refine_ls_R_factor_gt 0.0404
_refine_ls_shift/su_max 0.000
_refine_ls_shift/su_mean 0.000
_refine_ls_structure_factor_coef Fsqd
_refine_ls_weighting_details 'calc w=1/[\s^2^(Fo^2^)+(0.0399P)^2^+0.5022P] where P=(Fo^2^+2Fc^2^)/3'
_refine_ls_weighting_scheme calc
_refine_ls_wR_factor_gt 0.0826
_refine_ls_wR_factor_ref 0.0924
_reflns_number_gt 8266
_reflns_number_total 10735
_reflns_threshold_expression >2sigma(I)
_cod_data_source_file c5cc00829h2.cif
_cod_data_source_block p21nm
_cod_database_code 7116742

loop_
_space_group_symop_id
_space_group_symop_operation_xyz
1 'x, y, z'
2 '-x, y+1/2, -z'

loop_
_atom_site_label
_atom_site_type_symbol
_atom_site_fract_x
_atom_site_fract_y
_atom_site_fract_z
_atom_site_U_iso_or_equiv
_atom_site_adp_type
_atom_site_occupancy
_atom_site_calc_flag
_atom_site_disorder_assembly
_atom_site_disorder_group
_atom_site_refinement_flags_posn
Fe1 Fe 0.75948(5) 0.28246(4) 0.374921(18) 0.02466(14) Uani 1 d . . .
Fe2 Fe 0.43813(6) 0.09738(4) 0.103941(18) 0.02446(14) Uani 1 d . . .
O1 O 0.7629(3) 0.23752(19) 0.30700(9) 0.0275(6) Uani 1 d . . .
O2 O 0.7762(3) 0.3119(2) 0.45087(9) 0.0304(7) Uani 1 d . . .
O3 O 0.7777(3) 0.1351(2) 0.40262(10) 0.0365(7) Uani 1 d . . .
O4 O 0.5525(3) 0.2035(2) 0.38370(10) 0.0368(7) Uani 1 d . . .
O5 O 0.5615(4) 0.0581(3) 0.40683(14) 0.0712(12) Uani 1 d . . .
O6 O 0.8171(3) 0.4286(2) 0.35772(10) 0.0354(7) Uani 1 d . . .
O7 O 0.5775(3) 0.3792(2) 0.35349(10) 0.0324(7) Uani 1 d . . .
O8 O 0.6227(4) 0.5243(2) 0.33371(12) 0.0553(9) Uani 1 d . . .
O9 O 0.4293(3) 0.14338(19) 0.17079(9) 0.0266(6) Uani 1 d . . .
O10 O 0.4301(3) 0.05654(19) 0.03134(9) 0.0284(7) Uani 1 d . . .
O11 O 0.4136(3) 0.2405(2) 0.07170(10) 0.0362(7) Uani 1 d . . .
O12 O 0.6431(3) 0.1778(2) 0.09200(11) 0.0379(7) Uani 1 d . . .
O13 O 0.6268(4) 0.3169(2) 0.05788(12) 0.0521(9) Uani 1 d . . .
O14 O 0.3906(3) -0.0475(2) 0.12911(10) 0.0333(7) Uani 1 d . . .
O15 O 0.6248(3) 0.0070(2) 0.12944(10) 0.0343(7) Uani 1 d . . .
O16 O 0.5929(4) -0.1269(2) 0.16642(12) 0.0527(9) Uani 1 d . . .
O70 O 1.1311(3) 0.3342(2) 0.62101(11) 0.0515(8) Uani 1 d . . D
O60 O 0.0306(4) 0.1304(2) -0.10932(12) 0.0578(10) Uani 1 d . . D
N1 N 1.0047(3) 0.2718(3) 0.38535(10) 0.0260(8) Uani 1 d . . .
N2 N 0.8863(3) 0.3120(2) 0.53324(10) 0.0270(8) Uani 1 d . . .
H2 H 0.9731 0.3157 0.5556 0.032 Uiso 1 calc . . R
N3 N 0.6269(4) 0.1297(3) 0.39795(12) 0.0394(10) Uani 1 d . . .
N4 N 0.6707(4) 0.4481(3) 0.34735(12) 0.0368(9) Uani 1 d . . .
N5 N 0.1884(3) 0.1055(2) 0.09175(10) 0.0206(7) Uani 1 d . . .
N6 N 0.3159(3) 0.0859(2) -0.04952(10) 0.0288(8) Uani 1 d . . .
H6A H 0.2320 0.0796 -0.0730 0.035 Uiso 1 calc . . R
N7 N 0.5638(4) 0.2486(3) 0.07325(13) 0.0332(9) Uani 1 d . . .
N8 N 0.5379(4) -0.0592(3) 0.14248(12) 0.0342(9) Uani 1 d . . .
C1 C 0.8608(4) 0.1790(3) 0.28922(13) 0.0232(9) Uani 1 d . . .
C2 C 0.8112(4) 0.1372(3) 0.24032(14) 0.0276(10) Uani 1 d . . .
H2A H 0.7100 0.1517 0.2221 0.033 Uiso 1 calc . . R
C3 C 0.9066(4) 0.0773(3) 0.21970(13) 0.0326(11) Uani 1 d . . .
H3 H 0.8712 0.0513 0.1867 0.039 Uiso 1 calc . . R
C4 C 1.0582(4) 0.0513(3) 0.24527(13) 0.0256(9) Uani 1 d . . .
C5 C 1.1545(5) -0.0124(3) 0.22343(14) 0.0333(10) Uani 1 d . . .
H5 H 1.1193 -0.0374 0.1902 0.040 Uiso 1 calc . . R
C6 C 1.2984(5) -0.0393(3) 0.24895(15) 0.0336(10) Uani 1 d . . .
H6 H 1.3625 -0.0827 0.2338 0.040 Uiso 1 calc . . R
C7 C 1.3492(5) -0.0018(3) 0.29761(15) 0.0322(10) Uani 1 d . . .
H7 H 1.4488 -0.0202 0.3156 0.039 Uiso 1 calc . . R
C8 C 1.2584(4) 0.0608(3) 0.31990(14) 0.0281(10) Uani 1 d . . .
H8 H 1.2951 0.0837 0.3535 0.034 Uiso 1 calc . . R
C9 C 1.1115(4) 0.0924(3) 0.29427(12) 0.0242(8) Uani 1 d . . .
C10 C 1.0122(4) 0.1585(3) 0.31542(13) 0.0249(9) Uani 1 d . . .
C11 C 1.0782(4) 0.2123(3) 0.35899(13) 0.0257(9) Uani 1 d . . .
H11 H 1.1882 0.2039 0.3702 0.031 Uiso 1 calc . . R
C12 C 1.0996(4) 0.3310(3) 0.42075(13) 0.0268(9) Uani 1 d . . .
C13 C 1.2406(4) 0.3669(4) 0.40805(16) 0.0380(12) Uani 1 d . . .
H13 H 1.2742 0.3506 0.3759 0.046 Uiso 1 calc . . R
C14 C 1.3327(5) 0.4252(3) 0.44081(16) 0.0433(13) Uani 1 d . . .
H14 H 1.4296 0.4483 0.4314 0.052 Uiso 1 calc . . R
C15 C 1.2851(5) 0.4506(3) 0.48765(15) 0.0385(11) Uani 1 d . . .
H15 H 1.3482 0.4918 0.5102 0.046 Uiso 1 calc . . R
C16 C 1.1459(4) 0.4157(3) 0.50126(14) 0.0292(10) Uani 1 d . . .
H16 H 1.1145 0.4322 0.5337 0.035 Uiso 1 calc . . R
C17 C 1.0504(4) 0.3568(3) 0.46831(14) 0.0263(9) Uani 1 d . . .
C18 C 0.8974(4) 0.3247(3) 0.48408(13) 0.0245(9) Uani 1 d . . .
C19 C 0.7358(4) 0.2920(3) 0.55257(13) 0.0294(9) Uani 1 d . . .
H19 H 0.6701 0.2540 0.5256 0.035 Uiso 1 calc . . R
C20 C 0.6458(5) 0.3815(3) 0.55876(17) 0.0460(12) Uani 1 d . . .
H20A H 0.7066 0.4202 0.5852 0.069 Uiso 1 calc . . GR
H20B H 0.5421 0.3671 0.5693 0.069 Uiso 1 calc . . GR
H20C H 0.6308 0.4149 0.5257 0.069 Uiso 1 calc . . GR
C21 C 0.7649(4) 0.2335(3) 0.60145(13) 0.0270(9) Uani 1 d . . .
C22 C 0.8412(5) 0.1500(3) 0.60045(18) 0.0491(12) Uani 1 d . . .
H22 H 0.8765 0.1300 0.5692 0.059 Uiso 1 calc . . R
C23 C 0.8682(6) 0.0941(4) 0.6439(2) 0.0693(15) Uani 1 d . . .
H23 H 0.9221 0.0367 0.6423 0.083 Uiso 1 calc . . R
C24 C 0.8168(6) 0.1218(4) 0.68959(19) 0.0580(14) Uani 1 d . . .
H24 H 0.8359 0.0841 0.7197 0.070 Uiso 1 calc . . R
C25 C 0.7382(6) 0.2040(4) 0.69077(16) 0.0540(13) Uani 1 d . . .
H25 H 0.6995 0.2228 0.7217 0.065 Uiso 1 calc . . R
C26 C 0.7139(5) 0.2608(3) 0.64716(15) 0.0418(12) Uani 1 d . . .
H26 H 0.6617 0.3188 0.6490 0.050 Uiso 1 calc . . R
C27 C 0.3283(4) 0.2016(3) 0.18781(13) 0.0231(9) Uani 1 d . . .
C28 C 0.3753(4) 0.2435(3) 0.23684(13) 0.0274(10) Uani 1 d . . .
H28 H 0.4761 0.2292 0.2555 0.033 Uiso 1 calc . . R
C29 C 0.2785(4) 0.3032(3) 0.25710(13) 0.0268(10) Uani 1 d . . .
H29 H 0.3122 0.3296 0.2901 0.032 Uiso 1 calc . . R
C30 C 0.1264(4) 0.3283(3) 0.23042(13) 0.0237(9) Uani 1 d . . .
C31 C 0.0277(4) 0.3922(3) 0.25205(15) 0.0311(10) Uani 1 d . . .
H31 H 0.0619 0.4180 0.2852 0.037 Uiso 1 calc . . R
C32 C -0.1156(5) 0.4175(3) 0.22612(16) 0.0372(11) Uani 1 d . . .
H32 H -0.1828 0.4588 0.2415 0.045 Uiso 1 calc . . R
C33 C -0.1627(4) 0.3815(3) 0.17622(16) 0.0344(10) Uani 1 d . . .
H33 H -0.2605 0.4011 0.1574 0.041 Uiso 1 calc . . R
C34 C -0.0710(4) 0.3193(3) 0.15445(15) 0.0297(10) Uani 1 d . . .
H34 H -0.1063 0.2959 0.1208 0.036 Uiso 1 calc . . R
C35 C 0.0772(4) 0.2886(3) 0.18125(12) 0.0204(8) Uani 1 d . . .
C36 C 0.1770(4) 0.2205(3) 0.16043(12) 0.0201(8) Uani 1 d . . .
C37 C 0.1130(4) 0.1655(3) 0.11723(13) 0.0218(9) Uani 1 d . . .
H37 H 0.0031 0.1733 0.1056 0.026 Uiso 1 calc . . R
C38 C 0.0955(4) 0.0462(3) 0.05571(13) 0.0237(9) Uani 1 d . . .
C39 C -0.0515(4) 0.0121(3) 0.06493(15) 0.0302(10) Uani 1 d . . .
H39 H -0.0915 0.0282 0.0961 0.036 Uiso 1 calc . . R
C40 C -0.1398(4) -0.0445(3) 0.02953(16) 0.0365(11) Uani 1 d . . .
H40 H -0.2412 -0.0655 0.0360 0.044 Uiso 1 calc . . R
C41 C -0.0818(4) -0.0711(3) -0.01541(15) 0.0352(11) Uani 1 d . . .
H41 H -0.1419 -0.1114 -0.0393 0.042 Uiso 1 calc . . R
C42 C 0.0639(5) -0.0386(3) -0.02523(15) 0.0326(10) Uani 1 d . . .
H42 H 0.1035 -0.0563 -0.0562 0.039 Uiso 1 calc . . R
C43 C 0.1532(4) 0.0196(3) 0.00951(13) 0.0226(9) Uani 1 d . . .
C44 C 0.3074(4) 0.0555(3) -0.00260(13) 0.0232(9) Uani 1 d . . .
C45 C 0.4584(4) 0.1301(3) -0.06515(14) 0.0304(10) Uani 1 d . . .
H45 H 0.5497 0.1150 -0.0382 0.036 Uiso 1 calc . . R
C46 C 0.4364(5) 0.2347(3) -0.06546(16) 0.0451(12) Uani 1 d . . .
H46A H 0.3472 0.2516 -0.0916 0.068 Uiso 1 calc . . GR
H46B H 0.5333 0.2647 -0.0738 0.068 Uiso 1 calc . . GR
H46C H 0.4145 0.2552 -0.0313 0.068 Uiso 1 calc . . GR
C47 C 0.4938(4) 0.0882(3) -0.11597(13) 0.0295(9) Uani 1 d . . .
C48 C 0.5663(5) 0.0025(3) -0.11546(16) 0.0390(11) Uani 1 d . . .
H48 H 0.5951 -0.0285 -0.0834 0.047 Uiso 1 calc . . R
C49 C 0.5975(5) -0.0385(4) -0.16046(17) 0.0473(12) Uani 1 d . . .
H49 H 0.6484 -0.0972 -0.1592 0.057 Uiso 1 calc . . R
C50 C 0.5565(5) 0.0041(3) -0.20735(16) 0.0422(11) Uani 1 d . . .
H50 H 0.5787 -0.0245 -0.2384 0.051 Uiso 1 calc . . R
C51 C 0.4818(5) 0.0898(3) -0.20860(14) 0.0418(10) Uani 1 d . . .
H51 H 0.4515 0.1200 -0.2408 0.050 Uiso 1 calc . . R
C52 C 0.4514(5) 0.1313(3) -0.16335(15) 0.0392(11) Uani 1 d . . .
H52 H 0.4007 0.1901 -0.1646 0.047 Uiso 1 calc . . R
C71 C 1.2163(10) 0.2634(5) 0.6516(3) 0.144(4) Uani 1 d A 1 D
H71A H 1.1485 0.2078 0.6524 0.173 Uiso 1 calc A 1 R
H71B H 1.3120 0.2457 0.6360 0.173 Uiso 1 calc A 1 R
C72 C 1.2608(10) 0.2954(5) 0.7017(2) 0.116(3) Uani 1 d A 1 D
H72A H 1.3776 0.3018 0.7086 0.139 Uiso 1 calc A 1 R
H72B H 1.2262 0.2512 0.7270 0.139 Uiso 1 calc A 1 R
C73 C 1.1885(10) 0.3813(6) 0.7060(2) 0.143(4) Uani 1 d A 1 D
H73A H 1.2687 0.4282 0.7193 0.172 Uiso 1 calc A 1 R
H73B H 1.1087 0.3771 0.7304 0.172 Uiso 1 calc A 1 R
C74 C 1.1120(8) 0.4076(4) 0.6546(2) 0.095(2) Uani 1 d A 1 D
H74A H 0.9978 0.4199 0.6555 0.115 Uiso 1 calc A 1 R
H74B H 1.1615 0.4646 0.6429 0.115 Uiso 1 calc A 1 R
C61 C -0.0148(7) 0.1447(4) -0.1633(2) 0.0781(19) Uani 1 d B 1 D
H61A H -0.1021 0.1022 -0.1767 0.094 Uiso 1 calc B 1 R
H61B H 0.0762 0.1339 -0.1826 0.094 Uiso 1 calc B 1 R
C62 C -0.0672(14) 0.2414(6) -0.1682(3) 0.171(5) Uani 1 d B 1 D
H62A H 0.0194 0.2810 -0.1778 0.205 Uiso 1 calc B 1 R
H62B H -0.1596 0.2470 -0.1955 0.205 Uiso 1 calc B 1 R
C63 C -0.1093(8) 0.2693(5) -0.1200(3) 0.107(2) Uani 1 d . . D
H63A H -0.2257 0.2770 -0.1223 0.128 Uiso 1 calc B . R
H63B H -0.0580 0.3291 -0.1092 0.128 Uiso 1 calc B . R
C64 C -0.0533(7) 0.1948(5) -0.0817(2) 0.0784(19) Uani 1 d B . D
H64A H 0.0173 0.2210 -0.0520 0.094 Uiso 1 calc . . R
H64B H -0.1446 0.1644 -0.0687 0.094 Uiso 1 calc . . R
C67 C 0.7746(6) 0.5720(4) 0.46068(18) 0.0629(15) Uani 1 d . . D
H67A H 0.8463 0.5827 0.4343 0.075 Uiso 1 calc . . R
H67B H 0.7322 0.5081 0.4572 0.075 Uiso 1 calc . . R
C66 C 0.8565(5) 0.5906(4) 0.51441(17) 0.0519(12) Uani 1 d . . D
H66A H 0.8897 0.5315 0.5320 0.062 Uiso 1 calc . . R
H66B H 0.9521 0.6292 0.5130 0.062 Uiso 1 calc . . R
O65 O 0.7487(5) 0.6368(4) 0.54122(16) 0.1107(18) Uani 1 d . . D
C69 C 0.6273(8) 0.6731(6) 0.5043(2) 0.112(3) Uani 1 d . . D
H69A H 0.5225 0.6539 0.5133 0.135 Uiso 1 calc . . R
H69B H 0.6320 0.7417 0.5049 0.135 Uiso 1 calc . . R
C68 C 0.6435(8) 0.6426(6) 0.4568(2) 0.114(3) Uani 1 d . . D
H68A H 0.6690 0.6951 0.4349 0.137 Uiso 1 calc . . R
H68B H 0.5429 0.6143 0.4407 0.137 Uiso 1 calc . . R

loop_
_atom_site_aniso_label
_atom_site_aniso_U_11
_atom_site_aniso_U_22
_atom_site_aniso_U_33
_atom_site_aniso_U_23
_atom_site_aniso_U_13
_atom_site_aniso_U_12
Fe1 0.0182(3) 0.0380(4) 0.0175(2) -0.0024(3) 0.00147(19) -0.0037(3)
Fe2 0.0184(3) 0.0351(4) 0.0194(3) -0.0031(3) 0.0008(2) -0.0017(3)
O1 0.0191(13) 0.0405(18) 0.0217(13) -0.0050(13) -0.0018(10) 0.0001(13)
O2 0.0197(13) 0.053(2) 0.0182(12) -0.0039(13) 0.0016(10) -0.0028(13)
O3 0.0325(16) 0.0402(19) 0.0344(16) 0.0041(14) -0.0036(12) -0.0070(14)
O4 0.0286(15) 0.051(2) 0.0276(15) 0.0094(15) -0.0064(12) -0.0043(15)
O5 0.057(2) 0.073(3) 0.073(2) 0.046(2) -0.0285(18) -0.038(2)
O6 0.0312(16) 0.042(2) 0.0325(15) -0.0029(14) 0.0025(12) -0.0054(14)
O7 0.0267(15) 0.042(2) 0.0281(15) 0.0002(14) 0.0017(11) -0.0008(15)
O8 0.073(2) 0.040(2) 0.050(2) 0.0082(17) -0.0032(16) 0.0122(18)
O9 0.0213(13) 0.0361(18) 0.0211(13) -0.0064(12) -0.0019(10) 0.0007(13)
O10 0.0194(13) 0.0418(18) 0.0233(13) -0.0026(13) 0.0000(10) -0.0024(12)
O11 0.0261(15) 0.049(2) 0.0332(15) 0.0010(14) 0.0024(12) -0.0055(14)
O12 0.0253(14) 0.047(2) 0.0412(17) -0.0024(16) 0.0022(12) -0.0072(15)
O13 0.0532(19) 0.053(2) 0.0490(19) 0.0109(17) 0.0038(15) -0.0278(18)
O14 0.0314(15) 0.0383(19) 0.0300(15) -0.0052(13) 0.0039(12) -0.0026(14)
O15 0.0283(15) 0.041(2) 0.0335(16) -0.0035(15) 0.0026(12) 0.0006(15)
O16 0.070(2) 0.042(2) 0.0434(19) -0.0007(16) -0.0017(15) 0.0209(18)
O70 0.0560(19) 0.066(2) 0.0298(16) -0.0029(17) -0.0050(14) -0.0053(17)
O60 0.0568(19) 0.069(3) 0.0435(19) 0.0019(18) -0.0100(15) 0.0263(18)
N1 0.0196(15) 0.043(2) 0.0155(14) -0.0090(16) 0.0026(12) -0.0038(17)
N2 0.0180(15) 0.046(2) 0.0164(15) -0.0039(14) -0.0012(12) -0.0013(15)
N3 0.035(2) 0.055(3) 0.0252(18) 0.0108(18) -0.0095(15) -0.018(2)
N4 0.044(2) 0.045(3) 0.0210(17) -0.0033(17) 0.0032(15) -0.001(2)
N5 0.0180(14) 0.0261(19) 0.0173(14) -0.0028(15) 0.0006(11) -0.0042(15)
N6 0.0282(17) 0.039(2) 0.0187(15) 0.0006(16) 0.0011(12) 0.0006(17)
N7 0.032(2) 0.039(3) 0.0297(19) -0.0032(17) 0.0081(15) -0.010(2)
N8 0.040(2) 0.038(2) 0.0229(18) -0.0081(17) 0.0001(15) 0.011(2)
C1 0.024(2) 0.030(2) 0.0159(18) -0.0023(17) 0.0027(15) -0.0022(19)
C2 0.0232(19) 0.039(3) 0.0195(18) -0.0058(19) -0.0007(15) -0.0048(19)
C3 0.033(2) 0.047(3) 0.0159(18) -0.0044(19) -0.0011(16) -0.011(2)
C4 0.031(2) 0.029(2) 0.0177(18) -0.0028(17) 0.0051(15) -0.0027(19)
C5 0.042(2) 0.036(3) 0.021(2) -0.0021(19) 0.0057(18) -0.003(2)
C6 0.038(2) 0.032(3) 0.032(2) 0.000(2) 0.0130(19) 0.007(2)
C7 0.031(2) 0.038(3) 0.028(2) 0.007(2) 0.0043(17) 0.007(2)
C8 0.028(2) 0.036(3) 0.0201(18) 0.0021(17) 0.0038(16) -0.0039(19)
C9 0.0249(18) 0.028(2) 0.0199(17) 0.0035(19) 0.0037(14) -0.006(2)
C10 0.024(2) 0.031(3) 0.0191(19) -0.0023(17) -0.0002(15) -0.0053(18)
C11 0.0199(19) 0.038(3) 0.0185(18) 0.0020(18) -0.0013(15) -0.0032(19)
C12 0.0203(19) 0.041(3) 0.0195(19) -0.0075(19) 0.0027(15) -0.0046(19)
C13 0.024(2) 0.062(3) 0.029(2) -0.015(2) 0.0067(17) -0.010(2)
C14 0.030(2) 0.067(4) 0.033(2) -0.017(2) 0.0061(18) -0.021(2)
C15 0.029(2) 0.052(3) 0.033(2) -0.012(2) 0.0003(18) -0.012(2)
C16 0.027(2) 0.044(3) 0.0159(18) -0.0067(18) 0.0012(15) -0.002(2)
C17 0.0159(19) 0.039(3) 0.023(2) -0.0039(18) 0.0004(15) -0.0016(18)
C18 0.024(2) 0.030(2) 0.0194(18) -0.0067(17) 0.0023(15) 0.0044(18)
C19 0.0230(18) 0.043(3) 0.0222(18) -0.0009(19) 0.0021(14) 0.001(2)
C20 0.041(2) 0.054(3) 0.046(3) 0.021(2) 0.019(2) 0.017(2)
C21 0.026(2) 0.033(3) 0.0216(19) -0.0015(18) 0.0027(15) -0.0040(19)
C22 0.070(3) 0.040(3) 0.041(3) -0.001(2) 0.020(2) 0.016(3)
C23 0.101(4) 0.042(3) 0.069(4) 0.019(3) 0.025(3) 0.031(3)
C24 0.074(3) 0.055(4) 0.046(3) 0.022(3) 0.012(2) 0.013(3)
C25 0.074(3) 0.064(4) 0.028(2) 0.008(2) 0.019(2) 0.015(3)
C26 0.052(3) 0.046(3) 0.029(2) 0.004(2) 0.0116(19) 0.015(2)
C27 0.0188(19) 0.033(3) 0.0181(18) -0.0006(17) 0.0061(15) -0.0066(18)
C28 0.0214(19) 0.041(3) 0.0191(18) -0.0014(18) -0.0006(15) -0.0056(19)
C29 0.032(2) 0.032(3) 0.0167(17) -0.0052(17) 0.0068(15) -0.009(2)
C30 0.029(2) 0.025(2) 0.0186(18) 0.0017(17) 0.0067(15) -0.0045(18)
C31 0.033(2) 0.034(3) 0.028(2) -0.0071(19) 0.0087(17) -0.003(2)
C32 0.042(3) 0.034(3) 0.037(2) -0.004(2) 0.0107(19) 0.007(2)
C33 0.029(2) 0.033(3) 0.040(2) -0.005(2) 0.0006(18) 0.009(2)
C34 0.027(2) 0.032(3) 0.030(2) -0.0028(19) 0.0018(16) -0.0002(19)
C35 0.0207(17) 0.020(2) 0.0208(17) 0.0000(18) 0.0050(13) -0.0022(19)
C36 0.0199(18) 0.026(2) 0.0149(17) 0.0021(16) 0.0020(14) -0.0038(17)
C37 0.0193(19) 0.030(3) 0.0162(17) 0.0007(17) 0.0031(14) -0.0060(18)
C38 0.0211(19) 0.030(2) 0.0194(18) -0.0042(17) 0.0007(15) -0.0039(18)
C39 0.023(2) 0.040(3) 0.029(2) -0.008(2) 0.0079(16) -0.005(2)
C40 0.020(2) 0.049(3) 0.040(2) -0.009(2) 0.0021(18) -0.010(2)
C41 0.027(2) 0.042(3) 0.035(2) -0.013(2) -0.0035(18) -0.012(2)
C42 0.035(2) 0.034(3) 0.027(2) -0.0107(19) -0.0020(17) 0.004(2)
C43 0.0211(19) 0.028(2) 0.0185(18) -0.0009(17) -0.0003(15) 0.0031(18)
C44 0.0225(19) 0.028(2) 0.0196(18) -0.0080(17) 0.0043(15) 0.0047(17)
C45 0.026(2) 0.043(3) 0.0224(19) 0.0017(18) 0.0053(15) -0.0059(19)
C46 0.069(3) 0.040(3) 0.028(2) -0.006(2) 0.011(2) -0.010(2)
C47 0.0242(19) 0.040(3) 0.0241(18) 0.002(2) 0.0032(14) -0.005(2)
C48 0.032(2) 0.052(3) 0.031(2) 0.003(2) 0.0004(18) 0.003(2)
C49 0.044(3) 0.051(3) 0.047(3) -0.007(2) 0.005(2) 0.019(2)
C50 0.041(2) 0.051(3) 0.036(2) -0.010(2) 0.0103(19) 0.004(2)
C51 0.056(3) 0.045(3) 0.026(2) 0.004(2) 0.0119(18) 0.011(3)
C52 0.056(3) 0.031(3) 0.031(2) 0.0008(19) 0.009(2) 0.014(2)
C71 0.176(8) 0.105(7) 0.121(6) -0.052(5) -0.092(6) 0.072(6)
C72 0.172(7) 0.092(6) 0.064(4) 0.000(4) -0.054(4) 0.052(6)
C73 0.184(8) 0.180(9) 0.054(4) -0.046(5) -0.031(4) 0.113(8)
C74 0.141(6) 0.047(4) 0.080(4) -0.019(3) -0.051(4) 0.015(4)
C61 0.094(4) 0.083(5) 0.049(3) 0.003(3) -0.020(3) 0.012(4)
C62 0.311(14) 0.105(8) 0.082(6) 0.019(5) -0.026(7) 0.071(8)
C63 0.115(5) 0.066(5) 0.133(7) 0.017(5) -0.006(5) 0.044(4)
C64 0.062(4) 0.097(5) 0.076(4) 0.014(4) 0.011(3) 0.019(4)
C67 0.077(4) 0.062(4) 0.055(3) -0.017(3) 0.025(3) 0.006(3)
C66 0.039(2) 0.060(3) 0.056(3) -0.001(3) 0.002(2) 0.002(3)
O65 0.121(4) 0.135(4) 0.065(3) -0.024(3) -0.030(3) 0.060(3)
C69 0.122(5) 0.139(7) 0.060(4) -0.032(4) -0.045(4) 0.079(5)
C68 0.117(5) 0.162(8) 0.054(4) -0.028(4) -0.024(3) 0.085(5)

loop_
_atom_type_symbol
_atom_type_description
_atom_type_scat_dispersion_real
_atom_type_scat_dispersion_imag
_atom_type_scat_source
C C 0.0033 0.0016 'International Tables Vol C Tables 4.2.6.8 and 6.1.1.4'
H H 0.0000 0.0000 'International Tables Vol C Tables 4.2.6.8 and 6.1.1.4'
Fe Fe 0.3463 0.8444 'International Tables Vol C Tables 4.2.6.8 and 6.1.1.4'
N N 0.0061 0.0033 'International Tables Vol C Tables 4.2.6.8 and 6.1.1.4'
O O 0.0106 0.0060 'International Tables Vol C Tables 4.2.6.8 and 6.1.1.4'

loop_
_geom_angle_atom_site_label_1
_geom_angle_atom_site_label_2
_geom_angle_atom_site_label_3
_geom_angle
O1 Fe1 O2 170.75(12)
O1 Fe1 O3 88.14(11)
O1 Fe1 O4 91.87(11)
O1 Fe1 O6 96.03(11)
O1 Fe1 O7 94.65(10)
O1 Fe1 N1 87.55(10)
O2 Fe1 O3 83.71(11)
O2 Fe1 O4 87.66(10)
O2 Fe1 O6 90.55(11)
O2 Fe1 O7 94.29(10)
O2 Fe1 N1 87.00(10)
O4 Fe1 O3 58.83(10)
O4 Fe1 O6 137.29(11)
O6 Fe1 O3 162.84(9)
O7 Fe1 O3 136.99(11)
O7 Fe1 O4 78.17(11)
O7 Fe1 O6 59.42(10)
N1 Fe1 O3 82.09(12)
N1 Fe1 O4 140.91(13)
N1 Fe1 O6 81.47(12)
N1 Fe1 O7 140.85(13)
O9 Fe2 O10 174.57(11)
O9 Fe2 O11 90.53(11)
O9 Fe2 O12 94.39(11)
O9 Fe2 O14 91.54(11)
O9 Fe2 O15 92.72(11)
O9 Fe2 N5 87.53(10)
O10 Fe2 O11 85.72(11)
O10 Fe2 O12 87.03(11)
O10 Fe2 O14 91.01(11)
O10 Fe2 O15 92.70(11)
O10 Fe2 N5 88.03(10)
O11 Fe2 O14 164.14(9)
O12 Fe2 O11 58.84(10)
O12 Fe2 O14 136.57(11)
O15 Fe2 O11 136.56(11)
O15 Fe2 O12 77.72(12)
O15 Fe2 O14 59.02(11)
O15 Fe2 N5 142.05(13)
N5 Fe2 O11 81.35(11)
N5 Fe2 O12 140.13(12)
N5 Fe2 O14 83.03(11)
C1 O1 Fe1 129.9(2)
C18 O2 Fe1 130.4(2)
N3 O3 Fe1 90.1(2)
N3 O4 Fe1 95.3(2)
N4 O6 Fe1 91.0(2)
N4 O7 Fe1 95.8(2)
C27 O9 Fe2 130.2(2)
C44 O10 Fe2 126.1(2)
N7 O11 Fe2 91.7(2)
N7 O12 Fe2 95.1(2)
N8 O14 Fe2 89.7(2)
N8 O15 Fe2 96.3(2)
C74 O70 C71 106.4(4)
C61 O60 C64 108.4(4)
C11 N1 Fe1 121.4(2)
C11 N1 C12 117.7(3)
C12 N1 Fe1 120.9(2)
C18 N2 C19 122.9(3)
O4 N3 O3 115.7(4)
O5 N3 O3 121.0(4)
O5 N3 O4 123.3(4)
O6 N4 O7 113.7(4)
O8 N4 O6 123.2(4)
O8 N4 O7 123.1(4)
C37 N5 Fe2 120.7(2)
C37 N5 C38 117.7(3)
C38 N5 Fe2 121.6(2)
C44 N6 C45 123.5(3)
O11 N7 O12 114.3(3)
O13 N7 O11 123.1(4)
O13 N7 O12 122.6(3)
O14 N8 O15 114.3(3)
O16 N8 O14 123.1(4)
O16 N8 O15 122.5(3)
O1 C1 C2 117.6(3)
O1 C1 C10 123.1(3)
C10 C1 C2 119.3(3)
C3 C2 C1 120.5(3)
C2 C3 C4 122.7(3)
C3 C4 C9 118.1(3)
C5 C4 C3 121.7(3)
C5 C4 C9 120.2(3)
C6 C5 C4 121.4(4)
C5 C6 C7 118.8(4)
C8 C7 C6 121.3(4)
C7 C8 C9 121.7(4)
C4 C9 C10 119.2(3)
C8 C9 C4 116.5(4)
C8 C9 C10 124.3(3)
C1 C10 C9 120.1(3)
C1 C10 C11 120.7(4)
C11 C10 C9 118.6(3)
N1 C11 C10 127.5(3)
C13 C12 N1 120.1(3)
C13 C12 C17 118.6(3)
C17 C12 N1 121.2(3)
C14 C13 C12 121.4(4)
C13 C14 C15 120.2(4)
C16 C15 C14 119.5(4)
C15 C16 C17 121.1(3)
C12 C17 C18 122.2(3)
C16 C17 C12 119.1(3)
C16 C17 C18 118.7(3)
O2 C18 N2 119.4(3)
O2 C18 C17 121.1(3)
N2 C18 C17 119.5(3)
N2 C19 C20 110.1(3)
N2 C19 C21 110.2(3)
C20 C19 C21 114.3(3)
C22 C21 C19 119.8(4)
C22 C21 C26 118.2(4)
C26 C21 C19 122.0(4)
C21 C22 C23 121.6(4)
C24 C23 C22 120.0(5)
C25 C24 C23 118.9(4)
C24 C25 C26 120.9(4)
C21 C26 C25 120.5(4)
O9 C27 C28 117.1(3)
O9 C27 C36 122.9(3)
C36 C27 C28 120.0(3)
C29 C28 C27 120.7(3)
C28 C29 C30 122.0(3)
C31 C30 C29 121.1(3)
C31 C30 C35 120.3(3)
C35 C30 C29 118.5(3)
C32 C31 C30 121.0(4)
C31 C32 C33 119.1(4)
C34 C33 C32 121.3(4)
C33 C34 C35 121.2(4)
C30 C35 C34 117.0(3)
C30 C35 C36 119.7(3)
C34 C35 C36 123.4(3)
C27 C36 C35 118.7(3)
C27 C36 C37 121.3(3)
C37 C36 C35 119.4(3)
N5 C37 C36 127.4(3)
C39 C38 N5 121.9(3)
C39 C38 C43 118.2(3)
C43 C38 N5 119.9(3)
C40 C39 C38 121.0(4)
C39 C40 C41 120.5(4)
C42 C41 C40 119.5(4)
C41 C42 C43 120.8(4)
C38 C43 C44 120.2(3)
C42 C43 C38 120.0(3)
C42 C43 C44 119.7(3)
O10 C44 N6 120.1(3)
O10 C44 C43 121.5(3)
N6 C44 C43 118.4(3)
N6 C45 C46 109.0(3)
N6 C45 C47 109.5(3)
C46 C45 C47 115.3(3)
C48 C47 C45 119.1(3)
C48 C47 C52 118.2(4)
C52 C47 C45 122.6(4)
C49 C48 C47 121.0(4)
C48 C49 C50 121.0(4)
C49 C50 C51 118.8(4)
C52 C51 C50 120.2(4)
C51 C52 C47 120.8(4)
C72 C71 O70 109.9(5)
C71 C72 C73 107.7(5)
C72 C73 C74 107.6(5)
O70 C74 C73 107.7(5)
O60 C61 C62 105.4(5)
C63 C62 C61 107.6(7)
C62 C63 C64 107.0(6)
O60 C64 C63 105.6(5)
C68 C67 C66 100.9(4)
O65 C66 C67 107.3(4)
C66 O65 C69 107.7(4)
C68 C69 O65 110.7(5)
C69 C68 C67 109.1(5)

loop_
_geom_bond_atom_site_label_1
_geom_bond_atom_site_label_2
_geom_bond_distance
Fe1 O1 1.889(2)
Fe1 O2 2.011(2)
Fe1 O3 2.243(3)
Fe1 O4 2.133(3)
Fe1 O6 2.222(3)
Fe1 O7 2.103(3)
Fe1 N1 2.072(3)
Fe2 O9 1.875(2)
Fe2 O10 1.974(2)
Fe2 O11 2.227(3)
Fe2 O12 2.150(3)
Fe2 O14 2.242(3)
Fe2 O15 2.092(3)
Fe2 N5 2.107(3)
O1 C1 1.312(4)
O2 C18 1.268(4)
O3 N3 1.274(4)
O4 N3 1.267(4)
O5 N3 1.210(4)
O6 N4 1.270(4)
O7 N4 1.293(5)
O8 N4 1.209(4)
O9 C27 1.319(4)
O10 C44 1.275(4)
O11 N7 1.277(4)
O12 N7 1.283(4)
O13 N7 1.215(4)
O14 N8 1.266(4)
O15 N8 1.280(4)
O16 N8 1.218(4)
O70 C71 1.431(7)
O70 C74 1.398(6)
O60 C61 1.422(6)
O60 C64 1.423(6)
N1 C11 1.309(5)
N1 C12 1.426(4)
N2 C18 1.310(4)
N2 C19 1.464(4)
N5 C37 1.309(5)
N5 C38 1.428(4)
N6 C44 1.310(4)
N6 C45 1.473(5)
C1 C2 1.422(5)
C1 C10 1.405(5)
C2 C3 1.345(5)
C3 C4 1.420(5)
C4 C5 1.400(5)
C4 C9 1.426(5)
C5 C6 1.369(5)
C6 C7 1.393(5)
C7 C8 1.367(5)
C8 C9 1.411(5)
C9 C10 1.432(5)
C10 C11 1.427(5)
C12 C13 1.385(5)
C12 C17 1.409(5)
C13 C14 1.368(6)
C14 C15 1.385(6)
C15 C16 1.374(5)
C16 C17 1.391(5)
C17 C18 1.489(5)
C19 C20 1.520(6)
C19 C21 1.520(5)
C21 C22 1.369(6)
C21 C26 1.378(5)
C22 C23 1.384(6)
C23 C24 1.380(7)
C24 C25 1.364(7)
C25 C26 1.394(6)
C27 C28 1.422(5)
C27 C36 1.412(5)
C28 C29 1.347(5)
C29 C30 1.430(5)
C30 C31 1.413(5)
C30 C35 1.415(5)
C31 C32 1.362(5)
C32 C33 1.408(5)
C33 C34 1.361(5)
C34 C35 1.427(5)
C35 C36 1.450(5)
C36 C37 1.425(5)
C38 C39 1.393(5)
C38 C43 1.412(5)
C39 C40 1.377(5)
C40 C41 1.384(5)
C41 C42 1.379(5)
C42 C43 1.384(5)
C43 C44 1.482(5)
C45 C46 1.520(6)
C45 C47 1.521(5)
C47 C48 1.381(6)
C47 C52 1.386(5)
C48 C49 1.370(6)
C49 C50 1.371(6)
C50 C51 1.388(6)
C51 C52 1.376(5)
C71 C72 1.388(8)
C72 C73 1.394(8)
C73 C74 1.459(8)
C61 C62 1.465(9)
C62 C63 1.411(9)
C63 C64 1.499(8)
C67 C66 1.503(6)
C67 C68 1.503(7)
C66 O65 1.394(6)
O65 C69 1.414(6)
C69 C68 1.337(7)

loop_
_geom_torsion_atom_site_label_1
_geom_torsion_atom_site_label_2
_geom_torsion_atom_site_label_3
_geom_torsion_atom_site_label_4
_geom_torsion
Fe1 O1 C1 C2 162.5(3)
Fe1 O1 C1 C10 -19.5(5)
Fe1 O2 C18 N2 -156.9(3)
Fe1 O2 C18 C17 25.1(6)
Fe1 O3 N3 O4 -2.5(3)
Fe1 O3 N3 O5 177.5(4)
Fe1 O4 N3 O3 2.7(3)
Fe1 O4 N3 O5 -177.4(4)
Fe1 O6 N4 O7 1.8(3)
Fe1 O6 N4 O8 -179.2(3)
Fe1 O7 N4 O6 -1.9(3)
Fe1 O7 N4 O8 179.0(3)
Fe1 N1 C11 C10 10.7(5)
Fe1 N1 C12 C13 -140.3(3)
Fe1 N1 C12 C17 37.6(5)
Fe2 O9 C27 C28 -163.1(3)
Fe2 O9 C27 C36 19.2(5)
Fe2 O10 C44 N6 135.6(3)
Fe2 O10 C44 C43 -44.8(5)
Fe2 O11 N7 O12 -1.5(3)
Fe2 O11 N7 O13 177.8(3)
Fe2 O12 N7 O11 1.6(3)
Fe2 O12 N7 O13 -177.7(3)
Fe2 O14 N8 O15 -7.7(3)
Fe2 O14 N8 O16 171.2(3)
Fe2 O15 N8 O14 8.3(3)
Fe2 O15 N8 O16 -170.6(3)
Fe2 N5 C37 C36 -10.9(5)
Fe2 N5 C38 C39 144.2(3)
Fe2 N5 C38 C43 -35.0(5)
O1 Fe1 O2 C18 59.6(8)
O1 Fe1 O3 N3 -91.7(2)
O1 Fe1 O4 N3 85.1(2)
O1 Fe1 O6 N4 90.7(2)
O1 Fe1 O7 N4 -93.1(2)
O1 Fe1 N1 C11 -26.6(3)
O1 Fe1 N1 C12 151.9(3)
O1 C1 C2 C3 179.4(4)
O1 C1 C10 C9 178.7(3)
O1 C1 C10 C11 -10.5(6)
O2 Fe1 O1 C1 -21.6(8)
O2 Fe1 O3 N3 92.7(2)
O2 Fe1 O4 N3 -85.7(2)
O2 Fe1 O6 N4 -95.8(2)
O2 Fe1 O7 N4 89.3(2)
O2 Fe1 N1 C11 145.9(3)
O2 Fe1 N1 C12 -35.6(3)
O3 Fe1 O1 C1 -49.8(3)
O3 Fe1 O2 C18 88.0(4)
O3 Fe1 O4 N3 -1.6(2)
O3 Fe1 O6 N4 -166.0(3)
O3 Fe1 O7 N4 174.64(19)
O3 Fe1 N1 C11 61.9(3)
O3 Fe1 N1 C12 -119.7(3)
O4 Fe1 O1 C1 -108.5(3)
O4 Fe1 O2 C18 146.9(4)
O4 Fe1 O3 N3 1.6(2)
O4 Fe1 O6 N4 -8.7(3)
O4 Fe1 O7 N4 176.0(2)
O4 Fe1 N1 C11 63.4(3)
O4 Fe1 N1 C12 -118.2(3)
O6 Fe1 O1 C1 113.5(3)
O6 Fe1 O2 C18 -75.8(4)
O6 Fe1 O3 N3 163.7(3)
O6 Fe1 O4 N3 -173.9(2)
O6 Fe1 O7 N4 1.17(18)
O6 Fe1 N1 C11 -123.1(3)
O6 Fe1 N1 C12 55.4(3)
O7 Fe1 O1 C1 173.2(3)
O7 Fe1 O2 C18 -135.1(4)
O7 Fe1 O3 N3 3.1(3)
O7 Fe1 O4 N3 179.4(2)
O7 Fe1 O6 N4 -1.18(19)
O7 Fe1 N1 C11 -120.9(3)
O7 Fe1 N1 C12 57.5(3)
O9 Fe2 O10 C44 -26.8(14)
O9 Fe2 O11 N7 95.8(2)
O9 Fe2 O12 N7 -88.9(2)
O9 Fe2 O14 N8 -87.23(19)
O9 Fe2 O15 N8 85.2(2)
O9 Fe2 N5 C37 26.9(3)
O9 Fe2 N5 C38 -153.1(3)
O9 C27 C28 C29 -179.6(3)
O9 C27 C36 C35 -177.3(3)
O9 C27 C36 C37 11.4(6)
O10 Fe2 O9 C27 2.7(14)
O10 Fe2 O11 N7 -88.1(2)
O10 Fe2 O12 N7 85.8(2)
O10 Fe2 O14 N8 97.56(19)
O10 Fe2 O15 N8 -94.6(2)
O10 Fe2 N5 C37 -150.0(3)
O10 Fe2 N5 C38 30.1(3)
O11 Fe2 O9 C27 48.9(3)
O11 Fe2 O10 C44 -73.1(3)
O11 Fe2 O12 N7 -0.98(19)
O11 Fe2 O14 N8 175.4(3)
O11 Fe2 O15 N8 178.83(18)
O11 Fe2 N5 C37 -64.0(3)
O11 Fe2 N5 C38 116.0(3)
O12 Fe2 O9 C27 107.7(3)
O12 Fe2 O10 C44 -132.1(3)
O12 Fe2 O11 N7 0.98(19)
O12 Fe2 O14 N8 10.8(3)
O12 Fe2 O15 N8 179.1(2)
O12 Fe2 N5 C37 -67.0(3)
O12 Fe2 N5 C38 113.0(3)
O14 Fe2 O9 C27 -115.3(3)
O14 Fe2 O10 C44 91.3(3)
O14 Fe2 O11 N7 -166.7(3)
O14 Fe2 O12 N7 174.14(19)
O14 Fe2 O15 N8 -4.99(18)
O14 Fe2 N5 C37 118.8(3)
O14 Fe2 N5 C38 -61.2(3)
O15 Fe2 O9 C27 -174.4(3)
O15 Fe2 O10 C44 150.4(3)
O15 Fe2 O11 N7 1.3(3)
O15 Fe2 O12 N7 179.2(2)
O15 Fe2 O14 N8 5.02(19)
O15 Fe2 N5 C37 118.1(3)
O15 Fe2 N5 C38 -61.8(3)
O70 C71 C72 C73 7.6(11)
O60 C61 C62 C63 -22.0(11)
N1 Fe1 O1 C1 32.4(3)
N1 Fe1 O2 C18 5.6(4)
N1 Fe1 O3 N3 -179.5(2)
N1 Fe1 O4 N3 -3.3(3)
N1 Fe1 O6 N4 177.3(2)
N1 Fe1 O7 N4 -1.3(3)
N1 C12 C13 C14 178.8(4)
N1 C12 C17 C16 -179.1(4)
N1 C12 C17 C18 -0.5(6)
N2 C19 C21 C22 -57.1(5)
N2 C19 C21 C26 124.2(4)
N5 Fe2 O9 C27 -32.4(3)
N5 Fe2 O10 C44 8.3(3)
N5 Fe2 O11 N7 -176.8(2)
N5 Fe2 O12 N7 2.5(3)
N5 Fe2 O14 N8 -174.5(2)
N5 Fe2 O15 N8 -4.3(3)
N5 C38 C39 C40 179.6(4)
N5 C38 C43 C42 179.4(3)
N5 C38 C43 C44 -2.1(6)
N6 C45 C47 C48 -78.1(4)
N6 C45 C47 C52 99.7(4)
C1 C2 C3 C4 1.1(6)
C1 C10 C11 N1 13.2(6)
C2 C1 C10 C9 -3.4(6)
C2 C1 C10 C11 167.5(4)
C2 C3 C4 C5 179.0(4)
C2 C3 C4 C9 -1.4(6)
C3 C4 C5 C6 -178.0(4)
C3 C4 C9 C8 176.3(4)
C3 C4 C9 C10 -0.8(6)
C4 C5 C6 C7 -0.3(6)
C4 C9 C10 C1 3.1(5)
C4 C9 C10 C11 -167.9(4)
C5 C4 C9 C8 -4.0(5)
C5 C4 C9 C10 178.9(4)
C5 C6 C7 C8 -0.1(6)
C6 C7 C8 C9 -1.8(6)
C7 C8 C9 C4 3.7(6)
C7 C8 C9 C10 -179.3(4)
C8 C9 C10 C1 -173.8(4)
C8 C9 C10 C11 15.2(6)
C9 C4 C5 C6 2.4(6)
C9 C10 C11 N1 -175.8(4)
C10 C1 C2 C3 1.3(6)
C11 N1 C12 C13 38.2(6)
C11 N1 C12 C17 -143.9(4)
C12 N1 C11 C10 -167.8(4)
C12 C13 C14 C15 -0.7(7)
C12 C17 C18 O2 -33.3(6)
C12 C17 C18 N2 148.7(4)
C13 C12 C17 C16 -1.1(6)
C13 C12 C17 C18 177.5(4)
C13 C14 C15 C16 0.9(7)
C14 C15 C16 C17 -1.3(7)
C15 C16 C17 C12 1.4(6)
C15 C16 C17 C18 -177.2(4)
C16 C17 C18 O2 145.3(4)
C16 C17 C18 N2 -32.7(6)
C17 C12 C13 C14 0.8(7)
C18 N2 C19 C20 -82.8(5)
C18 N2 C19 C21 150.3(4)
C19 N2 C18 O2 -6.0(6)
C19 N2 C18 C17 172.1(4)
C19 C21 C22 C23 -179.1(4)
C19 C21 C26 C25 177.9(4)
C20 C19 C21 C22 178.3(4)
C20 C19 C21 C26 -0.3(5)
C21 C22 C23 C24 0.4(8)
C22 C21 C26 C25 -0.8(6)
C22 C23 C24 C25 0.7(8)
C23 C24 C25 C26 -1.9(8)
C24 C25 C26 C21 1.9(7)
C26 C21 C22 C23 -0.4(7)
C27 C28 C29 C30 -0.9(6)
C27 C36 C37 N5 -13.4(6)
C28 C27 C36 C35 4.9(5)
C28 C27 C36 C37 -166.4(3)
C28 C29 C30 C31 -179.0(4)
C28 C29 C30 C35 0.1(6)
C29 C30 C31 C32 178.6(4)
C29 C30 C35 C34 -176.4(4)
C29 C30 C35 C36 3.2(5)
C30 C31 C32 C33 -2.3(6)
C30 C35 C36 C27 -5.7(5)
C30 C35 C36 C37 165.8(3)
C31 C30 C35 C34 2.7(5)
C31 C30 C35 C36 -177.7(3)
C31 C32 C33 C34 2.8(7)
C32 C33 C34 C35 -0.4(6)
C33 C34 C35 C30 -2.2(6)
C33 C34 C35 C36 178.2(4)
C34 C35 C36 C27 173.9(4)
C34 C35 C36 C37 -14.6(5)
C35 C30 C31 C32 -0.4(6)
C35 C36 C37 N5 175.4(3)
C36 C27 C28 C29 -1.7(6)
C37 N5 C38 C39 -35.8(5)
C37 N5 C38 C43 145.1(4)
C38 N5 C37 C36 169.0(3)
C38 C39 C40 C41 1.9(7)
C38 C43 C44 O10 45.9(5)
C38 C43 C44 N6 -134.6(4)
C39 C38 C43 C42 0.2(6)
C39 C38 C43 C44 178.7(4)
C39 C40 C41 C42 -1.6(7)
C40 C41 C42 C43 0.6(7)
C41 C42 C43 C38 0.1(6)
C41 C42 C43 C44 -178.4(4)
C42 C43 C44 O10 -135.6(4)
C42 C43 C44 N6 43.9(5)
C43 C38 C39 C40 -1.2(6)
C44 N6 C45 C46 -99.9(4)
C44 N6 C45 C47 133.1(4)
C45 N6 C44 O10 -5.6(6)
C45 N6 C44 C43 174.9(3)
C45 C47 C48 C49 178.7(4)
C45 C47 C52 C51 -178.2(4)
C46 C45 C47 C48 158.5(4)
C46 C45 C47 C52 -23.7(5)
C47 C48 C49 C50 -0.5(7)
C48 C47 C52 C51 -0.4(6)
C48 C49 C50 C51 -0.2(7)
C49 C50 C51 C52 0.7(7)
C50 C51 C52 C47 -0.3(7)
C52 C47 C48 C49 0.8(6)
C71 O70 C74 C73 0.7(9)
C71 C72 C73 C74 -6.9(12)
C72 C73 C74 O70 3.8(11)
C74 O70 C71 C72 -5.1(10)
C61 O60 C64 C63 -18.6(6)
C61 C62 C63 C64 10.6(11)
C62 C63 C64 O60 4.6(9)
C64 O60 C61 C62 25.2(8)
C67 C66 O65 C69 -17.9(7)
C66 C67 C68 C69 -16.2(8)
C66 O65 C69 C68 7.4(9)
O65 C69 C68 C67 6.4(10)
C68 C67 C66 O65 20.4(6)
